data_1507020
loop_
_publ_author_name
'Payne, Marcia M.'
'Odom, Susan A.'
'Parkin, Sean R.'
'Anthony, John E.'

_publ_section_title
;
 Stable, crystalline acenedithiophenes with up to seven linearly fused
 rings.
;
_journal_issue 19
_journal_name_full 'Organic letters'
_journal_page_first 3325
_journal_page_last 3328
_journal_paper_doi 10.1021/ol048686d
_journal_volume 6
_journal_year 2004
_chemical_formula_sum 'C40 H50 S2 Si2'
_chemical_formula_weight 651.10
_chemical_name_systematic
; 
 ? 
;
_space_group_IT_number 14
_symmetry_cell_setting monoclinic
_symmetry_space_group_name_Hall '-P 2ybc'
_symmetry_space_group_name_H-M 'P 1 21/c 1'
_atom_sites_solution_hydrogens geom
_atom_sites_solution_primary direct
_atom_sites_solution_secondary difmap
_audit_creation_method SHELXL-97
_cell_angle_alpha 90.00
_cell_angle_beta 90.4638(18)
_cell_angle_gamma 90.00
_cell_formula_units_Z 2
_cell_length_a 8.7865(3)
_cell_length_b 17.6967(7)
_cell_length_c 12.1065(5)
_cell_measurement_reflns_used 3510
_cell_measurement_temperature 90.0(2)
_cell_measurement_theta_max 25.35
_cell_measurement_theta_min 1.00
_cell_volume 1882.40(13)
_computing_cell_refinement 'SCALEPACK (Otwinowski & Minor, 1997)'
_computing_data_collection 'COLLECT (Nonius, 1998)'
_computing_data_reduction 'DENZO-SMN (Otwinowski & Minor, 1997)'
_computing_molecular_graphics 'XP in SHELXTL (Sheldrick, 1994)'
_computing_publication_material
; 
SHELX97-2 (Sheldrick, 1997) and local procedures 
;
_computing_structure_refinement 'SHELXL-97 (Sheldrick, 1997)'
_computing_structure_solution 'SHELXS-97 (Sheldrick, 1990)'
_diffrn_ambient_temperature 90.0(2)
_diffrn_detector_area_resol_mean 18
_diffrn_measured_fraction_theta_full 1.000
_diffrn_measured_fraction_theta_max 1.000
_diffrn_measurement_device_type 'Nonius KappaCCD diffractometer'
_diffrn_measurement_method '\w scans at fixed \c = 55\%'
_diffrn_radiation_monochromator graphite
_diffrn_radiation_source 'fine-focus sealed tube'
_diffrn_radiation_type MoK\a
_diffrn_radiation_wavelength 0.71073
_diffrn_reflns_av_R_equivalents 0.0621
_diffrn_reflns_av_sigmaI/netI 0.0955
_diffrn_reflns_limit_h_max 10
_diffrn_reflns_limit_h_min -10
_diffrn_reflns_limit_k_max 21
_diffrn_reflns_limit_k_min -20
_diffrn_reflns_limit_l_max 14
_diffrn_reflns_limit_l_min -14
_diffrn_reflns_number 6343
_diffrn_reflns_theta_full 25.00
_diffrn_reflns_theta_max 25.00
_diffrn_reflns_theta_min 2.04
_exptl_absorpt_coefficient_mu 0.231
_exptl_absorpt_correction_T_max 0.9773
_exptl_absorpt_correction_T_min 0.9445
_exptl_absorpt_correction_type multi-scan
_exptl_absorpt_process_details 'Scalepack (Otwinowski & Minor, 1997)'
_exptl_crystal_colour red
_exptl_crystal_density_diffrn 1.149
_exptl_crystal_density_method 'not measured'
_exptl_crystal_description 'irregular slab'
_exptl_crystal_F_000 700
_exptl_crystal_size_max 0.25
_exptl_crystal_size_mid 0.25
_exptl_crystal_size_min 0.10
_refine_diff_density_max 0.239
_refine_diff_density_min -0.289
_refine_diff_density_rms 0.055
_refine_ls_extinction_method none
_refine_ls_goodness_of_fit_ref 1.389
_refine_ls_hydrogen_treatment constr
_refine_ls_matrix_type full
_refine_ls_number_parameters 228
_refine_ls_number_reflns 3324
_refine_ls_number_restraints 91
_refine_ls_restrained_S_all 1.375
_refine_ls_R_factor_all 0.1011
_refine_ls_R_factor_gt 0.0452
_refine_ls_shift/su_max 0.001
_refine_ls_shift/su_mean 0.000
_refine_ls_structure_factor_coef Fsqd
_refine_ls_weighting_details 'calc w=1/[\s^2^(Fo^2^)+(0.0424P)^2^] where P=(Fo^2^+2Fc^2^)/3'
_refine_ls_weighting_scheme calc
_refine_ls_wR_factor_gt 0.0860
_refine_ls_wR_factor_ref 0.1009
_reflns_number_gt 2013
_reflns_number_total 3324
_reflns_threshold_expression >2\s(I)
_cod_data_source_file ol048686dsi20040715_122824.cif
_cod_data_source_block k03230
_cod_original_sg_symbol_H-M 'P 21/c'
_cod_database_code 1507020

loop_
_symmetry_equiv_pos_as_xyz
'x, y, z'
'-x, y+1/2, -z+1/2'
'-x, -y, -z'
'x, -y-1/2, z-1/2'

loop_
_atom_site_label
_atom_site_type_symbol
_atom_site_fract_x
_atom_site_fract_y
_atom_site_fract_z
_atom_site_U_iso_or_equiv
_atom_site_adp_type
_atom_site_occupancy
_atom_site_symmetry_multiplicity
_atom_site_calc_flag
_atom_site_refinement_flags
_atom_site_disorder_assembly
_atom_site_disorder_group
Si1 Si -0.09700(8) 0.17350(3) 0.42917(5) 0.0208(2) Uani 1 1 d U . .
C1 C -0.0234(2) 0.42202(12) 0.48099(16) 0.0145(5) Uani 1 1 d U . .
C2 C 0.1153(2) 0.45546(12) 0.44902(17) 0.0153(5) Uani 1 1 d U B .
C3 C 0.2296(2) 0.41279(12) 0.39533(17) 0.0178(5) Uani 1 1 d U . .
H3 H 0.2143 0.3605 0.3814 0.021 Uiso 1 1 calc R A 1
C4 C 0.3621(2) 0.44699(12) 0.36356(17) 0.0183(5) Uani 0.595(3) 1 d PDU B 1
S1 S 0.5161(3) 0.40592(14) 0.2963(3) 0.0263(5) Uani 0.595(3) 1 d PDU B 1
C5 C 0.6137(11) 0.4915(5) 0.3001(12) 0.025(2) Uani 0.595(3) 1 d PDU B 1
H5 H 0.7135 0.4975 0.2719 0.030 Uiso 0.595(3) 1 calc PR B 1
C6 C 0.5345(13) 0.5487(8) 0.3470(13) 0.0238(7) Uani 0.595(3) 1 d PDU B 1
H6 H 0.5723 0.5988 0.3538 0.029 Uiso 0.595(3) 1 calc PR B 1
C7 C 0.3882(2) 0.52570(12) 0.38512(17) 0.0173(5) Uani 0.595(3) 1 d PDU B 1
C4' C 0.3882(2) 0.52570(12) 0.38512(17) 0.0173(5) Uani 0.405(3) 1 d PDU B 2
S1' S 0.5644(4) 0.5554(3) 0.3398(5) 0.0238(7) Uani 0.405(3) 1 d PDU B 2
C5' C 0.6006(17) 0.4660(7) 0.2887(18) 0.024(3) Uani 0.405(3) 1 d PDU B 2
H5' H 0.6917 0.4537 0.2510 0.028 Uiso 0.405(3) 1 calc PR B 2
C6' C 0.4875(17) 0.4140(9) 0.3069(15) 0.0263(5) Uani 0.405(3) 1 d PDU B 2
H6' H 0.4921 0.3626 0.2846 0.032 Uiso 0.405(3) 1 calc PR B 2
C7' C 0.3621(2) 0.44699(12) 0.36356(17) 0.0183(5) Uani 0.405(3) 1 d PDU B 2
C8 C 0.2796(2) 0.56797(12) 0.43678(17) 0.0173(5) Uani 1 1 d U . .
H8 H 0.2976 0.6200 0.4511 0.021 Uiso 1 1 calc R B 1
C9 C 0.1402(2) 0.53451(12) 0.46903(16) 0.0146(5) Uani 1 1 d U . .
C10 C -0.0470(2) 0.34222(13) 0.46357(17) 0.0170(5) Uani 1 1 d U . .
C11 C -0.0651(2) 0.27537(13) 0.44964(17) 0.0189(6) Uani 1 1 d U C .
C12 C -0.3095(3) 0.15953(13) 0.4266(2) 0.0331(7) Uani 0.743(4) 1 d PDU C 1
H12 H -0.3468 0.1847 0.4953 0.040 Uiso 0.743(4) 1 calc PR C 1
C13 C -0.3832(4) 0.20133(19) 0.3347(3) 0.0444(13) Uani 0.743(4) 1 d PDU C 1
H13A H -0.3442 0.2532 0.3329 0.067 Uiso 0.743(4) 1 calc PR C 1
H13B H -0.4936 0.2022 0.3456 0.067 Uiso 0.743(4) 1 calc PR C 1
H13C H -0.3605 0.1762 0.2646 0.067 Uiso 0.743(4) 1 calc PR C 1
C14 C -0.3597(14) 0.0761(4) 0.4374(11) 0.046(5) Uani 0.743(4) 1 d PDU C 1
H14A H -0.3067 0.0528 0.5003 0.070 Uiso 0.743(4) 1 calc PR C 1
H14B H -0.3343 0.0487 0.3696 0.070 Uiso 0.743(4) 1 calc PR C 1
H14C H -0.4698 0.0738 0.4492 0.070 Uiso 0.743(4) 1 calc PR C 1
C12' C -0.3095(3) 0.15953(13) 0.4266(2) 0.0331(7) Uani 0.257(4) 1 d PDU C 2
H12' H -0.3312 0.1676 0.3462 0.040 Uiso 0.257(4) 1 calc PR C 2
C13' C -0.362(3) 0.0789(9) 0.439(2) 0.020(9) Uiso 0.257(4) 1 d PDU C 2
H13D H -0.2890 0.0449 0.4045 0.031 Uiso 0.257(4) 1 calc PR C 2
H13E H -0.4622 0.0728 0.4037 0.031 Uiso 0.257(4) 1 calc PR C 2
H13F H -0.3703 0.0666 0.5179 0.031 Uiso 0.257(4) 1 calc PR C 2
C14' C -0.4217(10) 0.2126(5) 0.4759(8) 0.033(3) Uiso 0.257(4) 1 d PDU C 2
H14D H -0.3856 0.2646 0.4672 0.050 Uiso 0.257(4) 1 calc PR C 2
H14E H -0.4331 0.2012 0.5546 0.050 Uiso 0.257(4) 1 calc PR C 2
H14F H -0.5202 0.2069 0.4383 0.050 Uiso 0.257(4) 1 calc PR C 2
C15 C -0.0091(3) 0.12370(12) 0.55069(18) 0.0257(6) Uani 1 1 d U C .
H15 H -0.0258 0.0684 0.5392 0.031 Uiso 1 1 calc R . .
C16 C 0.1622(3) 0.13557(13) 0.56246(19) 0.0341(7) Uani 1 1 d U . .
H16A H 0.1840 0.1898 0.5680 0.051 Uiso 1 1 calc R C .
H16B H 0.2135 0.1147 0.4977 0.051 Uiso 1 1 calc R . .
H16C H 0.1992 0.1099 0.6292 0.051 Uiso 1 1 calc R . .
C17 C -0.0900(3) 0.14512(13) 0.65845(18) 0.0355(7) Uani 1 1 d U . .
H17A H -0.0465 0.1159 0.7198 0.053 Uiso 1 1 calc R C .
H17B H -0.1989 0.1339 0.6514 0.053 Uiso 1 1 calc R . .
H17C H -0.0761 0.1992 0.6728 0.053 Uiso 1 1 calc R . .
C18 C -0.0083(2) 0.14481(12) 0.29477(18) 0.0201(6) Uani 1 1 d U C .
H18 H -0.0820 0.1590 0.2350 0.024 Uiso 1 1 calc R . .
C19 C 0.0129(3) 0.05854(12) 0.28777(19) 0.0289(6) Uani 1 1 d U . .
H19A H 0.0556 0.0453 0.2158 0.043 Uiso 1 1 calc R C .
H19B H -0.0858 0.0336 0.2965 0.043 Uiso 1 1 calc R . .
H19C H 0.0825 0.0419 0.3466 0.043 Uiso 1 1 calc R . .
C20 C 0.1426(3) 0.18460(13) 0.26822(19) 0.0288(6) Uani 1 1 d U . .
H20A H 0.2212 0.1683 0.3209 0.043 Uiso 1 1 calc R C .
H20B H 0.1289 0.2394 0.2737 0.043 Uiso 1 1 calc R . .
H20C H 0.1737 0.1714 0.1931 0.043 Uiso 1 1 calc R . .

loop_
_atom_site_aniso_label
_atom_site_aniso_U_11
_atom_site_aniso_U_22
_atom_site_aniso_U_33
_atom_site_aniso_U_23
_atom_site_aniso_U_13
_atom_site_aniso_U_12
Si1 0.0270(4) 0.0107(4) 0.0246(4) -0.0011(3) 0.0034(3) -0.0022(3)
C1 0.0196(13) 0.0129(13) 0.0110(12) 0.0005(10) -0.0034(11) -0.0015(11)
C2 0.0201(13) 0.0110(12) 0.0146(12) 0.0001(10) -0.0010(11) -0.0010(10)
C3 0.0226(14) 0.0110(12) 0.0197(13) -0.0026(11) -0.0014(11) 0.0004(11)
C4 0.0196(13) 0.0180(13) 0.0173(13) -0.0006(11) -0.0004(11) 0.0045(11)
S1 0.0214(12) 0.0258(9) 0.0317(9) -0.0043(6) 0.0065(8) 0.0019(7)
C5 0.017(3) 0.028(5) 0.030(5) -0.004(5) -0.001(3) -0.004(3)
C6 0.0176(17) 0.0262(12) 0.0277(11) -0.0003(8) 0.0055(12) -0.0019(11)
C7 0.0166(14) 0.0173(13) 0.0179(13) 0.0027(11) -0.0006(11) -0.0024(10)
C4' 0.0166(14) 0.0173(13) 0.0179(13) 0.0027(11) -0.0006(11) -0.0024(10)
S1' 0.0176(17) 0.0262(12) 0.0277(11) -0.0003(8) 0.0055(12) -0.0019(11)
C5' 0.025(5) 0.025(7) 0.021(5) -0.018(7) 0.007(4) -0.001(5)
C6' 0.0214(12) 0.0258(9) 0.0317(9) -0.0043(6) 0.0065(8) 0.0019(7)
C7' 0.0196(13) 0.0180(13) 0.0173(13) -0.0006(11) -0.0004(11) 0.0045(11)
C8 0.0223(14) 0.0134(13) 0.0162(13) 0.0011(10) -0.0023(11) -0.0029(11)
C9 0.0205(13) 0.0118(12) 0.0113(12) 0.0025(10) -0.0018(11) 0.0015(11)
C10 0.0165(13) 0.0208(14) 0.0136(12) -0.0006(11) 0.0021(11) 0.0014(11)
C11 0.0206(14) 0.0175(13) 0.0188(13) 0.0009(11) 0.0035(11) 0.0001(11)
C12 0.0310(16) 0.0213(15) 0.0472(17) 0.0021(13) 0.0087(14) -0.0061(12)
C13 0.022(2) 0.033(2) 0.078(3) 0.003(2) -0.008(2) -0.0050(18)
C14 0.047(5) 0.030(4) 0.062(6) -0.002(2) -0.002(2) -0.023(3)
C12' 0.0310(16) 0.0213(15) 0.0472(17) 0.0021(13) 0.0087(14) -0.0061(12)
C15 0.0433(17) 0.0111(13) 0.0228(14) -0.0034(11) 0.0025(12) -0.0013(12)
C16 0.0479(18) 0.0290(16) 0.0252(15) -0.0029(12) -0.0061(13) 0.0088(14)
C17 0.0570(19) 0.0272(15) 0.0225(14) -0.0019(12) 0.0035(14) -0.0074(14)
C18 0.0274(15) 0.0140(13) 0.0189(13) 0.0015(11) -0.0023(11) 0.0014(11)
C19 0.0424(17) 0.0195(14) 0.0247(14) -0.0026(12) -0.0001(13) 0.0058(12)
C20 0.0341(16) 0.0236(15) 0.0289(15) -0.0004(12) 0.0041(12) 0.0037(12)

loop_
_atom_type_symbol
_atom_type_description
_atom_type_scat_dispersion_real
_atom_type_scat_dispersion_imag
_atom_type_scat_source
C C 0.0033 0.0016 'International Tables Vol C Tables 4.2.6.8 and 6.1.1.4'
H H 0.0000 0.0000 'International Tables Vol C Tables 4.2.6.8 and 6.1.1.4'
S S 0.1246 0.1234 'International Tables Vol C Tables 4.2.6.8 and 6.1.1.4'
Si Si 0.0817 0.0704 'International Tables Vol C Tables 4.2.6.8 and 6.1.1.4'

loop_
_geom_angle_atom_site_label_1
_geom_angle_atom_site_label_2
_geom_angle_atom_site_label_3
_geom_angle
_geom_angle_site_symmetry_1
_geom_angle_site_symmetry_3
C11 Si1 C15 107.05(10) . .
C11 Si1 C18 108.49(9) . .
C15 Si1 C18 112.39(10) . .
C11 Si1 C12 106.30(10) . .
C15 Si1 C12 110.67(11) . .
C18 Si1 C12 111.61(11) . .
C2 C1 C9 121.17(19) . 3_566
C2 C1 C10 119.56(19) . .
C9 C1 C10 119.27(19) 3_566 .
C1 C2 C3 121.2(2) . .
C1 C2 C9 119.51(19) . .
C3 C2 C9 119.22(19) . .
C4 C3 C2 120.0(2) . .
C4 C3 H3 120.0 . .
C2 C3 H3 120.0 . .
C3 C4 C7 120.8(2) . .
C3 C4 S1 127.68(19) . .
C7 C4 S1 111.48(18) . .
C5 S1 C4 90.5(3) . .
C6 C5 S1 114.0(7) . .
C6 C5 H5 123.0 . .
S1 C5 H5 123.0 . .
C5 C6 C7 112.9(10) . .
C5 C6 H6 123.6 . .
C7 C6 H6 123.6 . .
C8 C7 C6 128.7(6) . .
C8 C7 C4 120.19(19) . .
C6 C7 C4 111.1(6) . .
C6' C5' S1' 114.8(9) . .
C6' C5' H5' 122.6 . .
S1' C5' H5' 122.6 . .
C5' C6' H6' 124.3 . .
C7 C8 C9 120.3(2) . .
C7 C8 H8 119.8 . .
C9 C8 H8 119.8 . .
C8 C9 C1 121.3(2) . 3_566
C8 C9 C2 119.41(19) . .
C1 C9 C2 119.30(19) 3_566 .
C11 C10 C1 179.2(3) . .
C10 C11 Si1 178.8(2) . .
C13 C12 C14 114.7(6) . .
C13 C12 Si1 111.96(18) . .
C14 C12 Si1 114.0(5) . .
C13 C12 H12 105.0 . .
C14 C12 H12 105.0 . .
Si1 C12 H12 105.0 . .
C12 C13 H13A 109.5 . .
C12 C13 H13B 109.5 . .
H13A C13 H13B 109.5 . .
C12 C13 H13C 109.5 . .
H13A C13 H13C 109.5 . .
H13B C13 H13C 109.5 . .
C12 C14 H14A 109.5 . .
C12 C14 H14B 109.5 . .
H14A C14 H14B 109.5 . .
C12 C14 H14C 109.5 . .
H14A C14 H14C 109.5 . .
H14B C14 H14C 109.5 . .
H13D C13' H13E 109.5 . .
H13D C13' H13F 109.5 . .
H13E C13' H13F 109.5 . .
H14D C14' H14E 109.5 . .
H14D C14' H14F 109.5 . .
H14E C14' H14F 109.5 . .
C16 C15 C17 110.4(2) . .
C16 C15 Si1 114.08(16) . .
C17 C15 Si1 111.06(16) . .
C16 C15 H15 107.0 . .
C17 C15 H15 107.0 . .
Si1 C15 H15 107.0 . .
C15 C16 H16A 109.5 . .
C15 C16 H16B 109.5 . .
H16A C16 H16B 109.5 . .
C15 C16 H16C 109.5 . .
H16A C16 H16C 109.5 . .
H16B C16 H16C 109.5 . .
C15 C17 H17A 109.5 . .
C15 C17 H17B 109.5 . .
H17A C17 H17B 109.5 . .
C15 C17 H17C 109.5 . .
H17A C17 H17C 109.5 . .
H17B C17 H17C 109.5 . .
C20 C18 C19 109.74(18) . .
C20 C18 Si1 114.94(15) . .
C19 C18 Si1 111.50(14) . .
C20 C18 H18 106.7 . .
C19 C18 H18 106.7 . .
Si1 C18 H18 106.7 . .
C18 C19 H19A 109.5 . .
C18 C19 H19B 109.5 . .
H19A C19 H19B 109.5 . .
C18 C19 H19C 109.5 . .
H19A C19 H19C 109.5 . .
H19B C19 H19C 109.5 . .
C18 C20 H20A 109.5 . .
C18 C20 H20B 109.5 . .
H20A C20 H20B 109.5 . .
C18 C20 H20C 109.5 . .
H20A C20 H20C 109.5 . .
H20B C20 H20C 109.5 . .

loop_
_geom_bond_atom_site_label_1
_geom_bond_atom_site_label_2
_geom_bond_distance
_geom_bond_site_symmetry_2
Si1 C11 1.841(2) .
Si1 C15 1.876(2) .
Si1 C18 1.880(2) .
Si1 C12 1.884(2) .
C1 C2 1.412(3) .
C1 C9 1.421(3) 3_566
C1 C10 1.443(3) .
C2 C3 1.419(3) .
C2 C9 1.436(3) .
C3 C4 1.370(3) .
C3 H3 0.9500 .
C4 C7 1.435(3) .
C4 S1 1.744(3) .
S1 C5 1.740(7) .
C5 C6 1.356(14) .
C5 H5 0.9500 .
C6 C7 1.428(10) .
C6 H6 0.9500 .
C7 C8 1.368(3) .
S1' C5' 1.730(11) .
C5' C6' 1.373(16) .
C5' H5' 0.9500 .
C6' H6' 0.9500 .
C8 C9 1.418(3) .
C8 H8 0.9500 .
C9 C1 1.421(3) 3_566
C10 C11 1.205(3) .
C12 C13 1.481(4) .
C12 C14 1.547(7) .
C12 H12 1.0000 .
C13 H13A 0.9800 .
C13 H13B 0.9800 .
C13 H13C 0.9800 .
C14 H14A 0.9800 .
C14 H14B 0.9800 .
C14 H14C 0.9800 .
C13' H13D 0.9800 .
C13' H13E 0.9800 .
C13' H13F 0.9800 .
C14' H14D 0.9800 .
C14' H14E 0.9800 .
C14' H14F 0.9800 .
C15 C16 1.526(3) .
C15 C17 1.538(3) .
C15 H15 1.0000 .
C16 H16A 0.9800 .
C16 H16B 0.9800 .
C16 H16C 0.9800 .
C17 H17A 0.9800 .
C17 H17B 0.9800 .
C17 H17C 0.9800 .
C18 C20 1.537(3) .
C18 C19 1.540(3) .
C18 H18 1.0000 .
C19 H19A 0.9800 .
C19 H19B 0.9800 .
C19 H19C 0.9800 .
C20 H20A 0.9800 .
C20 H20B 0.9800 .
C20 H20C 0.9800 .

loop_
_geom_torsion_atom_site_label_1
_geom_torsion_atom_site_label_2
_geom_torsion_atom_site_label_3
_geom_torsion_atom_site_label_4
_geom_torsion
_geom_torsion_site_symmetry_1
_geom_torsion_site_symmetry_4
C9 C1 C2 C3 -177.58(19) 3_566 .
C10 C1 C2 C3 2.9(3) . .
C9 C1 C2 C9 1.1(3) 3_566 .
C10 C1 C2 C9 -178.38(19) . .
C1 C2 C3 C4 178.9(2) . .
C9 C2 C3 C4 0.2(3) . .
C2 C3 C4 C7 0.8(3) . .
C2 C3 C4 S1 -179.6(2) . .
C3 C4 S1 C5 -178.4(6) . .
C7 C4 S1 C5 1.2(6) . .
C4 S1 C5 C6 -1.4(12) . .
S1 C5 C6 C7 1.1(17) . .
C5 C6 C7 C8 179.4(9) . .
C5 C6 C7 C4 -0.1(14) . .
C3 C4 C7 C8 -0.8(3) . .
S1 C4 C7 C8 179.5(2) . .
C3 C4 C7 C6 178.8(7) . .
S1 C4 C7 C6 -0.9(7) . .
C6 C7 C8 C9 -179.7(8) . .
C4 C7 C8 C9 -0.2(3) . .
C7 C8 C9 C1 -177.6(2) . 3_566
C7 C8 C9 C2 1.3(3) . .
C1 C2 C9 C8 -179.96(18) . .
C3 C2 C9 C8 -1.2(3) . .
C1 C2 C9 C1 -1.1(3) . 3_566
C3 C2 C9 C1 177.63(19) . 3_566
C2 C1 C10 C11 52(19) . .
C9 C1 C10 C11 -128(19) 3_566 .
C1 C10 C11 Si1 137(16) . .
C15 Si1 C11 C10 -105(10) . .
C18 Si1 C11 C10 133(10) . .
C12 Si1 C11 C10 13(10) . .
C11 Si1 C12 C13 61.3(2) . .
C15 Si1 C12 C13 177.2(2) . .
C18 Si1 C12 C13 -56.8(2) . .
C11 Si1 C12 C14 -166.5(6) . .
C15 Si1 C12 C14 -50.6(6) . .
C18 Si1 C12 C14 75.4(6) . .
C11 Si1 C15 C16 -61.51(18) . .
C18 Si1 C15 C16 57.51(18) . .
C12 Si1 C15 C16 -176.95(16) . .
C11 Si1 C15 C17 64.08(18) . .
C18 Si1 C15 C17 -176.90(15) . .
C12 Si1 C15 C17 -51.36(19) . .
C11 Si1 C18 C20 37.20(19) . .
C15 Si1 C18 C20 -80.98(18) . .
C12 Si1 C18 C20 154.00(16) . .
C11 Si1 C18 C19 162.89(16) . .
C15 Si1 C18 C19 44.72(19) . .
C12 Si1 C18 C19 -80.30(18) . .
